data_7005714
loop_
_publ_author_name
'Brewer, Greg'
'Butcher, Ray J.'
'Viragh, Carol'
'White, Genevieve'

_publ_section_title
;
 Supramolecular assemblies prepared from an iron(II) tripodal imidazole
 complex. A molecular scaffolding for the self assembly of icosahedral
 complexes of K+, Rb+, Cs+ and NH4+ cations
;
_journal_issue 37
_journal_name_full 'Dalton Transactions'
_journal_page_first 4132
_journal_paper_doi 10.1039/b704823h
_journal_year 2007
_chemical_formula_sum 'C18 H28 Cl3 Fe N11 O12'
_chemical_formula_weight 752.71
_chemical_name_systematic ?
_space_group_IT_number 147
_symmetry_cell_setting trigonal
_symmetry_space_group_name_Hall '-P 3'
_symmetry_space_group_name_H-M 'P -3'
_atom_sites_solution_hydrogens geom
_atom_sites_solution_primary direct
_atom_sites_solution_secondary difmap
_audit_creation_method SHELXL-97
_cell_angle_alpha 90.00
_cell_angle_beta 90.00
_cell_angle_gamma 120.00
_cell_formula_units_Z 2
_cell_length_a 13.5873(4)
_cell_length_b 13.5873(4)
_cell_length_c 9.3764(6)
_cell_measurement_reflns_used 9979
_cell_measurement_temperature 293(2)
_cell_measurement_theta_max 30.58
_cell_measurement_theta_min 2.78
_cell_volume 1499.11(11)
_computing_cell_refinement 'Bruker SMART'
_computing_data_collection 'Bruker SMART'
_computing_data_reduction 'Bruker SAINT'
_computing_molecular_graphics 'Bruker SHELXTL'
_computing_publication_material 'Bruker SHELXTL'
_computing_structure_refinement 'SHELXL-97 (Sheldrick, 1997)'
_computing_structure_solution 'SHELXS-97 (Sheldrick, 1990)'
_diffrn_ambient_temperature 293(2)
_diffrn_measured_fraction_theta_full 0.993
_diffrn_measured_fraction_theta_max 0.942
_diffrn_measurement_device_type 'CCD area detector'
_diffrn_measurement_method 'phi and omega scans'
_diffrn_radiation_monochromator graphite
_diffrn_radiation_source 'fine-focus sealed tube'
_diffrn_radiation_type MoK\a
_diffrn_radiation_wavelength 0.71073
_diffrn_reflns_av_R_equivalents 0.0151
_diffrn_reflns_av_sigmaI/netI 0.0093
_diffrn_reflns_limit_h_max 18
_diffrn_reflns_limit_h_min -18
_diffrn_reflns_limit_k_max 17
_diffrn_reflns_limit_k_min -18
_diffrn_reflns_limit_l_max 13
_diffrn_reflns_limit_l_min -13
_diffrn_reflns_number 17231
_diffrn_reflns_theta_full 25.00
_diffrn_reflns_theta_max 30.64
_diffrn_reflns_theta_min 2.17
_exptl_absorpt_coefficient_mu 0.848
_exptl_absorpt_correction_T_max 0.9200
_exptl_absorpt_correction_T_min 0.7067
_exptl_absorpt_correction_type multi-scan
_exptl_absorpt_process_details Sadabs
_exptl_crystal_density_diffrn 1.668
_exptl_crystal_density_meas 0
_exptl_crystal_density_method 'not measured'
_exptl_crystal_description hexagonal
_exptl_crystal_F_000 772
_exptl_crystal_size_max 0.44
_exptl_crystal_size_mid 0.39
_exptl_crystal_size_min 0.10
_refine_diff_density_max 0.513
_refine_diff_density_min -0.455
_refine_diff_density_rms 0.054
_refine_ls_extinction_method none
_refine_ls_goodness_of_fit_ref 1.044
_refine_ls_hydrogen_treatment constr
_refine_ls_matrix_type full
_refine_ls_number_parameters 137
_refine_ls_number_reflns 2929
_refine_ls_number_restraints 0
_refine_ls_restrained_S_all 1.044
_refine_ls_R_factor_all 0.0362
_refine_ls_R_factor_gt 0.0333
_refine_ls_shift/su_max 0.001
_refine_ls_shift/su_mean 0.000
_refine_ls_structure_factor_coef Fsqd
_refine_ls_weighting_details 'calc w=1/[\s^2^(Fo^2^)+(0.0592P)^2^+0.4344P] where P=(Fo^2^+2Fc^2^)/3'
_refine_ls_weighting_scheme calc
_refine_ls_wR_factor_gt 0.0967
_refine_ls_wR_factor_ref 0.0999
_reflns_number_gt 2696
_reflns_number_total 2929
_reflns_threshold_expression >2sigma(I)
_cod_data_source_file b704823h.txt
_cod_data_source_block ctbe48nh4m
_cod_depositor_comments
;
The following automatic conversions were performed:
'_symmetry_cell_setting' value 'Trigonal' changed to 'trigonal' according
to '/home/saulius/struct/CIF-dictionaries/cif_core.dic' dictionary named
'cif_core.dic' version 2.4.1 from 2010-06-29.

Automatic conversion script
Id: cif_fix_enum 1527 2010-12-29 10:47:43Z saulius 

The following automatic conversions were performed:

'_refine_ls_hydrogen_treatment' value 'constrained' was replaced with
the value 'constr' as specified in the replacement file
'src/cod-tools/trunk/data/replacement-values/replacement_values.lst'.

Automatic conversion script
Id: cif_fix_values 5376 2017-05-30 11:51:03Z andrius 
;
_cod_original_sg_symbol_H-M P-3
_cod_database_code 7005714

loop_
_symmetry_equiv_pos_as_xyz
'x, y, z'
'-y, x-y, z'
'-x+y, -x, z'
'-x, -y, -z'
'y, -x+y, -z'
'x-y, x, -z'

loop_
_atom_site_label
_atom_site_type_symbol
_atom_site_fract_x
_atom_site_fract_y
_atom_site_fract_z
_atom_site_U_iso_or_equiv
_atom_site_adp_type
_atom_site_occupancy
_atom_site_symmetry_multiplicity
_atom_site_calc_flag
_atom_site_refinement_flags
_atom_site_disorder_assembly
_atom_site_disorder_group
_atom_site_attached_hydrogens
Fe Fe 1.3333 0.6667 1.13841(3) 0.02756(10) Uani 1 3 d S . . 0
Cl Cl 0.92608(3) 0.16307(3) 1.25572(4) 0.04692(12) Uani 1 1 d . . . 0
O1 O 0.95312(17) 0.27832(14) 1.2474(2) 0.0892(6) Uani 1 1 d . . . 0
O2 O 0.86689(14) 0.11242(14) 1.38543(17) 0.0690(4) Uani 1 1 d . . . 0
O3 O 0.85484(16) 0.09534(18) 1.13967(18) 0.0819(5) Uani 1 1 d . . . 0
O4 O 1.02903(11) 0.15640(12) 1.25098(16) 0.0586(3) Uani 1 1 d . . . 0
N1A N 1.0000 0.0000 1.0000 0.0467(7) Uani 1 6 d S . . 4
N2A N 1.0000 0.0000 1.5000 0.0430(6) Uani 1 6 d S . . 4
N N 1.3333 0.6667 0.7792(3) 0.0533(6) Uani 1 3 d S . . 0
N1 N 1.21600(10) 0.53289(10) 1.03395(12) 0.0373(2) Uani 1 1 d . . . 0
N2 N 1.33254(10) 0.54618(10) 1.25446(12) 0.0350(2) Uani 1 1 d . . . 0
N3 N 1.25334(16) 0.36415(13) 1.30107(19) 0.0608(4) Uani 1 1 d . . . 0
H3B H 1.2092 0.2918 1.2944 0.073 Uiso 1 1 calc R . . 0
C1 C 1.22465(17) 0.56441(18) 0.77249(17) 0.0567(4) Uani 1 1 d . . . 0
H1A H 1.2367 0.5014 0.7509 0.068 Uiso 1 1 calc R . . 0
H1B H 1.1817 0.5712 0.6943 0.068 Uiso 1 1 calc R . . 0
C2 C 1.15313(14) 0.53614(16) 0.90873(17) 0.0502(4) Uani 1 1 d . . . 0
H2A H 1.1307 0.5929 0.9233 0.060 Uiso 1 1 calc R . . 0
H2B H 1.0846 0.4629 0.8976 0.060 Uiso 1 1 calc R . . 0
C3 C 1.18766(14) 0.43560(13) 1.09010(17) 0.0462(3) Uani 1 1 d . . . 0
H3A H 1.1298 0.3671 1.0543 0.055 Uiso 1 1 calc R . . 0
C4 C 1.25404(14) 0.44309(12) 1.21317(17) 0.0427(3) Uani 1 1 d . . . 0
C5 C 1.38350(15) 0.53230(15) 1.37261(18) 0.0491(4) Uani 1 1 d . . . 0
H5A H 1.4420 0.5904 1.4247 0.059 Uiso 1 1 calc R . . 0
C6 C 1.3339(2) 0.41844(18) 1.4012(2) 0.0643(5) Uani 1 1 d . . . 0
H6A H 1.3522 0.3851 1.4754 0.077 Uiso 1 1 calc R . . 0

loop_
_atom_site_aniso_label
_atom_site_aniso_U_11
_atom_site_aniso_U_22
_atom_site_aniso_U_33
_atom_site_aniso_U_23
_atom_site_aniso_U_13
_atom_site_aniso_U_12
Fe 0.02760(12) 0.02760(12) 0.02748(16) 0.000 0.000 0.01380(6)
Cl 0.0475(2) 0.0504(2) 0.0490(2) 0.00361(15) 0.00089(14) 0.02908(17)
O1 0.0934(12) 0.0575(9) 0.1303(17) 0.0282(10) 0.0399(12) 0.0480(9)
O2 0.0692(9) 0.0733(9) 0.0638(8) 0.0126(7) 0.0179(7) 0.0353(8)
O3 0.0810(11) 0.1100(14) 0.0668(9) -0.0119(9) -0.0290(8) 0.0567(10)
O4 0.0457(6) 0.0613(8) 0.0733(9) -0.0023(6) -0.0020(6) 0.0300(6)
N1A 0.0524(11) 0.0524(11) 0.0354(14) 0.000 0.000 0.0262(5)
N2A 0.0468(10) 0.0468(10) 0.0353(14) 0.000 0.000 0.0234(5)
N 0.0585(9) 0.0585(9) 0.0427(12) 0.000 0.000 0.0293(4)
N1 0.0360(5) 0.0378(6) 0.0325(5) -0.0046(4) -0.0016(4) 0.0143(5)
N2 0.0379(5) 0.0335(5) 0.0351(5) 0.0035(4) 0.0023(4) 0.0189(4)
N3 0.0743(10) 0.0358(7) 0.0668(10) 0.0155(6) 0.0077(8) 0.0235(7)
C1 0.0644(11) 0.0657(11) 0.0337(7) -0.0098(7) -0.0101(7) 0.0276(9)
C2 0.0433(8) 0.0565(9) 0.0409(7) -0.0086(6) -0.0118(6) 0.0176(7)
C3 0.0472(8) 0.0332(6) 0.0441(7) -0.0060(5) 0.0012(6) 0.0094(6)
C4 0.0502(8) 0.0311(6) 0.0437(7) 0.0039(5) 0.0069(6) 0.0180(6)
C5 0.0514(9) 0.0522(9) 0.0455(8) 0.0117(6) -0.0020(6) 0.0272(7)
C6 0.0737(12) 0.0601(11) 0.0641(11) 0.0263(9) 0.0038(9) 0.0371(10)

loop_
_atom_type_symbol
_atom_type_description
_atom_type_scat_dispersion_real
_atom_type_scat_dispersion_imag
_atom_type_scat_source
C C 0.0033 0.0016 'International Tables Vol C Tables 4.2.6.8 and 6.1.1.4'
H H 0.0000 0.0000 'International Tables Vol C Tables 4.2.6.8 and 6.1.1.4'
N N 0.0061 0.0033 'International Tables Vol C Tables 4.2.6.8 and 6.1.1.4'
O O 0.0106 0.0060 'International Tables Vol C Tables 4.2.6.8 and 6.1.1.4'
Cl Cl 0.1484 0.1585 'International Tables Vol C Tables 4.2.6.8 and 6.1.1.4'
Fe Fe 0.3463 0.8444 'International Tables Vol C Tables 4.2.6.8 and 6.1.1.4'

loop_
_geom_angle_atom_site_label_1
_geom_angle_atom_site_label_2
_geom_angle_atom_site_label_3
_geom_angle
_geom_angle_site_symmetry_1
_geom_angle_site_symmetry_3
_geom_angle_publ_flag
N2 Fe N2 92.19(5) 3_775 . ?
N2 Fe N2 92.20(5) 3_775 2_755 ?
N2 Fe N2 92.19(5) . 2_755 ?
N2 Fe N1 172.97(5) 3_775 2_755 ?
N2 Fe N1 89.44(5) . 2_755 ?
N2 Fe N1 80.91(5) 2_755 2_755 ?
N2 Fe N1 80.91(5) 3_775 3_775 ?
N2 Fe N1 172.98(5) . 3_775 ?
N2 Fe N1 89.44(5) 2_755 3_775 ?
N1 Fe N1 97.57(5) 2_755 3_775 ?
N2 Fe N1 89.44(5) 3_775 . ?
N2 Fe N1 80.91(5) . . ?
N2 Fe N1 172.97(5) 2_755 . ?
N1 Fe N1 97.57(5) 2_755 . ?
N1 Fe N1 97.57(5) 3_775 . ?
O1 Cl O2 110.49(11) . . ?
O1 Cl O3 112.55(13) . . ?
O2 Cl O3 107.35(12) . . ?
O1 Cl O4 110.01(10) . . ?
O2 Cl O4 108.94(9) . . ?
O3 Cl O4 107.37(10) . . ?
C1 N C1 119.812(19) 3_775 . ?
C1 N C1 119.81(2) 3_775 2_755 ?
C1 N C1 119.808(19) . 2_755 ?
C3 N1 C2 118.55(13) . . ?
C3 N1 Fe 115.49(10) . . ?
C2 N1 Fe 125.70(11) . . ?
C4 N2 C5 106.62(13) . . ?
C4 N2 Fe 112.70(10) . . ?
C5 N2 Fe 140.55(11) . . ?
C6 N3 C4 108.03(15) . . ?
C6 N3 H3B 126.0 . . ?
C4 N3 H3B 126.0 . . ?
N C1 C2 114.97(16) . . ?
N C1 H1A 108.5 . . ?
C2 C1 H1A 108.5 . . ?
N C1 H1B 108.5 . . ?
C2 C1 H1B 108.5 . . ?
H1A C1 H1B 107.5 . . ?
N1 C2 C1 111.66(14) . . ?
N1 C2 H2A 109.3 . . ?
C1 C2 H2A 109.3 . . ?
N1 C2 H2B 109.3 . . ?
C1 C2 H2B 109.3 . . ?
H2A C2 H2B 107.9 . . ?
N1 C3 C4 113.58(13) . . ?
N1 C3 H3A 123.2 . . ?
C4 C3 H3A 123.2 . . ?
N2 C4 N3 110.12(15) . . ?
N2 C4 C3 117.04(13) . . ?
N3 C4 C3 132.84(15) . . ?
N2 C5 C6 108.48(17) . . ?
N2 C5 H5A 125.8 . . ?
C6 C5 H5A 125.8 . . ?
N3 C6 C5 106.74(16) . . ?
N3 C6 H6A 126.6 . . ?
C5 C6 H6A 126.6 . . ?

loop_
_geom_bond_atom_site_label_1
_geom_bond_atom_site_label_2
_geom_bond_distance
_geom_bond_site_symmetry_2
_geom_bond_publ_flag
Fe N2 1.9611(11) 3_775 ?
Fe N2 1.9612(11) . ?
Fe N2 1.9612(11) 2_755 ?
Fe N1 1.9766(12) 2_755 ?
Fe N1 1.9766(12) 3_775 ?
Fe N1 1.9766(12) . ?
Cl O1 1.4206(16) . ?
Cl O2 1.4305(15) . ?
Cl O3 1.4412(17) . ?
Cl O4 1.4469(13) . ?
N C1 1.436(2) 3_775 ?
N C1 1.436(2) . ?
N C1 1.437(2) 2_755 ?
N1 C3 1.290(2) . ?
N1 C2 1.466(2) . ?
N2 C4 1.3249(19) . ?
N2 C5 1.3686(19) . ?
N3 C6 1.348(3) . ?
N3 C4 1.349(2) . ?
N3 H3B 0.8600 . ?
C1 C2 1.533(3) . ?
C1 H1A 0.9700 . ?
C1 H1B 0.9700 . ?
C2 H2A 0.9700 . ?
C2 H2B 0.9700 . ?
C3 C4 1.437(2) . ?
C3 H3A 0.9300 . ?
C5 C6 1.370(3) . ?
C5 H5A 0.9300 . ?
C6 H6A 0.9300 . ?

loop_
_geom_torsion_atom_site_label_1
_geom_torsion_atom_site_label_2
_geom_torsion_atom_site_label_3
_geom_torsion_atom_site_label_4
_geom_torsion
_geom_torsion_site_symmetry_1
_geom_torsion_site_symmetry_2
_geom_torsion_site_symmetry_3
_geom_torsion_site_symmetry_4
_geom_torsion_publ_flag
N2 Fe N1 C3 -87.46(12) 3_775 . . . ?
N2 Fe N1 C3 4.85(12) . . . . ?
N2 Fe N1 C3 16.1(5) 2_755 . . . ?
N1 Fe N1 C3 93.06(14) 2_755 . . . ?
N1 Fe N1 C3 -168.21(12) 3_775 . . . ?
N2 Fe N1 C2 86.66(13) 3_775 . . . ?
N2 Fe N1 C2 178.97(13) . . . . ?
N2 Fe N1 C2 -169.8(4) 2_755 . . . ?
N1 Fe N1 C2 -92.82(10) 2_755 . . . ?
N1 Fe N1 C2 5.90(13) 3_775 . . . ?
N2 Fe N2 C4 85.13(13) 3_775 . . . ?
N2 Fe N2 C4 177.41(10) 2_755 . . . ?
N1 Fe N2 C4 -101.71(11) 2_755 . . . ?
N1 Fe N2 C4 74.1(4) 3_775 . . . ?
N1 Fe N2 C4 -3.95(10) . . . . ?
N2 Fe N2 C5 -90.01(15) 3_775 . . . ?
N2 Fe N2 C5 2.27(17) 2_755 . . . ?
N1 Fe N2 C5 83.15(17) 2_755 . . . ?
N1 Fe N2 C5 -101.1(4) 3_775 . . . ?
N1 Fe N2 C5 -179.09(18) . . . . ?
C1 N C1 C2 -74.5(3) 3_775 . . . ?
C1 N C1 C2 114.2(2) 2_755 . . . ?
C3 N1 C2 C1 -107.64(18) . . . . ?
Fe N1 C2 C1 78.41(18) . . . . ?
N C1 C2 N1 -54.1(2) . . . . ?
C2 N1 C3 C4 -179.20(14) . . . . ?
Fe N1 C3 C4 -4.64(18) . . . . ?
C5 N2 C4 N3 0.02(19) . . . . ?
Fe N2 C4 N3 -176.76(12) . . . . ?
C5 N2 C4 C3 179.53(14) . . . . ?
Fe N2 C4 C3 2.75(18) . . . . ?
C6 N3 C4 N2 -0.1(2) . . . . ?
C6 N3 C4 C3 -179.51(19) . . . . ?
N1 C3 C4 N2 1.2(2) . . . . ?
N1 C3 C4 N3 -179.40(18) . . . . ?
C4 N2 C5 C6 0.1(2) . . . . ?
Fe N2 C5 C6 175.40(14) . . . . ?
C4 N3 C6 C5 0.1(2) . . . . ?
N2 C5 C6 N3 -0.1(2) . . . . ?
